data_7046214
loop_
_publ_author_name
'Arikawa, Yasuhiro'
'Hiura, Junko'
'Tsuchii, Chika'
'Kodama, Mika'
'Matsumoto, Naoki'
'Umakoshi, Keisuke'

_publ_section_title
;
 Synthetic NO reduction cycle on a bis(pyrazolato)-bridged dinuclear
 ruthenium complex including photo-induced transformation
;
_journal_name_full 'Dalton Transactions'
_journal_paper_doi 10.1039/C8DT01208C
_journal_year 2018
_chemical_formula_moiety 'C23 H26 B2 N14 O3 Ru2, C2 H5 O0.5,H O0.5'
_chemical_formula_sum 'C25 H32 B2 N14 O4 Ru2'
_chemical_formula_weight 816.38
_space_group_crystal_system orthorhombic
_space_group_IT_number 62
_space_group_name_Hall '-P 2ac 2n'
_space_group_name_H-M_alt 'P n m a'
_symmetry_space_group_name_Hall '-P 2ac 2n'
_symmetry_space_group_name_H-M 'P n m a'
_atom_sites_solution_hydrogens geom
_atom_sites_solution_primary direct
_atom_sites_solution_secondary difmap
_audit_update_record
;
2018-04-23 deposited with the CCDC.
2018-04-30 downloaded from the CCDC.
;
_cell_angle_alpha 90.0000
_cell_angle_beta 90.0000
_cell_angle_gamma 90.0000
_cell_formula_units_Z 8
_cell_length_a 32.9353(19)
_cell_length_b 16.1293(11)
_cell_length_c 12.7402(8)
_cell_measurement_reflns_used 8874
_cell_measurement_temperature 296
_cell_measurement_theta_max 27.48
_cell_measurement_theta_min 3.05
_cell_volume 6767.9(7)
_computing_cell_refinement CrystalClear
_computing_data_collection 'CrystalClear (Rigaku Corp., 2000)'
_computing_data_reduction CrystalClear
_computing_molecular_graphics 'CrystalStructure 4.3'
_computing_publication_material 'CrystalStructure 4.3 (Rigaku, 2018)'
_computing_structure_refinement 'SHELXL Version 2018/3 (Sheldrick, 2008)'
_computing_structure_solution 'SIR2004 (Burla, et al., 2005)'
_diffrn_ambient_temperature 296
_diffrn_detector_area_resol_mean 7.314
_diffrn_measured_fraction_theta_full 0.997
_diffrn_measured_fraction_theta_max 0.996
_diffrn_measurement_device_type 'Rigaku Mercury70'
_diffrn_measurement_method \w
_diffrn_radiation_type 'Mo K\a'
_diffrn_radiation_wavelength 0.71070
_diffrn_reflns_av_R_equivalents 0.0551
_diffrn_reflns_av_unetI/netI 0.0398
_diffrn_reflns_Laue_measured_fraction_full 0.997
_diffrn_reflns_Laue_measured_fraction_max 0.996
_diffrn_reflns_limit_h_max 41
_diffrn_reflns_limit_h_min -42
_diffrn_reflns_limit_k_max 19
_diffrn_reflns_limit_k_min -20
_diffrn_reflns_limit_l_max 8
_diffrn_reflns_limit_l_min -16
_diffrn_reflns_number 46569
_diffrn_reflns_point_group_measured_fraction_full 0.997
_diffrn_reflns_point_group_measured_fraction_max 0.996
_diffrn_reflns_theta_full 25.241
_diffrn_reflns_theta_max 27.481
_diffrn_reflns_theta_min 3.053
_diffrn_standards_number 0
_exptl_absorpt_coefficient_mu 0.947
_exptl_absorpt_correction_T_max 0.910
_exptl_absorpt_correction_T_min 0.704
_exptl_absorpt_correction_type multi-scan
_exptl_absorpt_process_details 'REQAB (Rigaku, 1998)'
_exptl_crystal_colour dark-blue
_exptl_crystal_density_diffrn 1.602
_exptl_crystal_density_method 'not measured'
_exptl_crystal_description block
_exptl_crystal_F_000 3280.00
_exptl_crystal_recrystallization_method 'Re-crystallisation from solvent: ether'
_exptl_crystal_size_max 0.600
_exptl_crystal_size_mid 0.200
_exptl_crystal_size_min 0.100
_refine_diff_density_max 1.29
_refine_diff_density_min -1.69
_refine_ls_extinction_method none
_refine_ls_goodness_of_fit_ref 1.419
_refine_ls_hydrogen_treatment constr
_refine_ls_number_parameters 462
_refine_ls_number_reflns 7998
_refine_ls_number_restraints 0
_refine_ls_R_factor_all 0.1082
_refine_ls_R_factor_gt 0.1053
_refine_ls_shift/su_max 0.000
_refine_ls_structure_factor_coef Fsqd
_refine_ls_weighting_details 'w = 1/[\s^2^(Fo^2^)+(0.0036P)^2^+42.2853P] where P=(Fo^2^+2Fc^2^)/3'
_refine_ls_weighting_scheme calc
_refine_ls_wR_factor_gt 0.1617
_refine_ls_wR_factor_ref 0.1627
_reflns_Friedel_coverage 0.000
_reflns_number_gt 7790
_reflns_number_total 7998
_reflns_threshold_expression F^2^>2.0\s(F^2^)
_cod_data_source_file c8dt01208c2.cif
_cod_data_source_block 2
_cod_database_code 7046214

loop_
_space_group_symop_id
_space_group_symop_operation_xyz
1 +X,+Y,+Z
2 1/2+X,1/2-Y,1/2-Z
3 -X,1/2+Y,-Z
4 1/2-X,-Y,1/2+Z
5 -X,-Y,-Z
6 -1/2-X,-1/2+Y,-1/2+Z
7 +X,-1/2-Y,+Z
8 -1/2+X,+Y,-1/2-Z

loop_
_atom_site_label
_atom_site_type_symbol
_atom_site_fract_x
_atom_site_fract_y
_atom_site_fract_z
_atom_site_U_iso_or_equiv
_atom_site_adp_type
_atom_site_occupancy
_atom_site_site_symmetry_order
_atom_site_calc_flag
_atom_site_refinement_flags_posn
_atom_site_refinement_flags_adp
_atom_site_refinement_flags_occupancy
Ru1 Ru 0.23624(2) 0.14975(3) 0.61983(4) 0.03110(14) Uani 1 1 d . . .
Ru2 Ru 0.05868(3) 0.250000 0.23077(8) 0.0619(3) Uani 1 2 d S T P
Ru3 Ru -0.02411(3) 0.250000 0.36529(9) 0.0824(5) Uani 1 2 d S T P
O1 O 0.2543(2) 0.250000 0.6810(5) 0.0356(15) Uani 1 2 d S T P
O2 O 0.26003(16) 0.1804(3) 0.4731(3) 0.0404(12) Uani 1 1 d . . .
O3 O 0.0022(2) 0.250000 0.2355(7) 0.104(5) Uani 1 2 d S T P
O4 O 0.0681(5) 0.3562(10) 0.3367(15) 0.060(4) Uani 0.5 1 d . . P
O5 O 0.0106(6) 0.3628(13) 0.4299(15) 0.079(5) Uani 0.5 1 d . . P
O6 O -0.0476(8) 0.1924(15) -0.0740(19) 0.157(9) Uiso 0.5 1 d . . P
O7 O -0.2213(3) 0.250000 0.6154(9) 0.092(3) Uiso 1 2 d S . P
N1 N 0.21709(19) 0.0397(4) 0.5501(4) 0.0398(14) Uani 1 1 d . . .
N2 N 0.22785(19) -0.0349(3) 0.5949(5) 0.0401(14) Uani 1 1 d . . .
N3 N 0.21533(18) 0.0985(3) 0.7555(4) 0.0352(13) Uani 1 1 d . . .
N4 N 0.22537(18) 0.0181(3) 0.7781(4) 0.0359(13) Uani 1 1 d . . .
N5 N 0.29133(18) 0.0914(4) 0.6507(5) 0.0405(14) Uani 1 1 d . . .
N6 N 0.29158(18) 0.0111(4) 0.6825(5) 0.0411(14) Uani 1 1 d . . .
N7 N 0.18223(17) 0.2077(3) 0.5924(4) 0.0342(12) Uani 1 1 d . . .
N8 N 0.1220(3) 0.250000 0.2201(8) 0.057(3) Uani 1 2 d S T P
N9 N 0.1395(3) 0.250000 0.1230(9) 0.061(3) Uani 1 2 d S T P
N10 N 0.0605(2) 0.1607(7) 0.1155(7) 0.085(3) Uani 1 1 d . . .
N11 N 0.0853(2) 0.1722(7) 0.0312(7) 0.096(3) Uani 1 1 d . . .
N12 N -0.0571(3) 0.250000 0.5063(9) 0.096(5) Uani 1 2 d S T P
N13 N -0.0983(3) 0.250000 0.5021(8) 0.079(4) Uani 1 2 d S T P
N14 N -0.0650(2) 0.1606(6) 0.3185(6) 0.072(2) Uani 1 1 d . . .
N15 N -0.1053(2) 0.1718(6) 0.3360(6) 0.068(2) Uani 1 1 d . . .
N16 N 0.0535(6) 0.3242(12) 0.3505(17) 0.056(5) Uani 0.5 1 d . . P
N17 N 0.0184(5) 0.3189(13) 0.4097(14) 0.056(5) Uani 0.5 1 d . . P
C1 C 0.1962(3) 0.0220(5) 0.4635(6) 0.0494(19) Uani 1 1 d . . .
H1 H 0.185284 0.061118 0.417956 0.059 Uiso 1 1 calc R U .
C2 C 0.1931(3) -0.0629(5) 0.4511(7) 0.061(2) Uani 1 1 d . . .
H2 H 0.179919 -0.091339 0.397427 0.073 Uiso 1 1 calc R U .
C3 C 0.2135(3) -0.0962(5) 0.5350(7) 0.053(2) Uani 1 1 d . . .
H3 H 0.216794 -0.152557 0.548116 0.064 Uiso 1 1 calc R U .
C4 C 0.1921(2) 0.1245(5) 0.8334(6) 0.0438(17) Uani 1 1 d . . .
H4 H 0.180725 0.177139 0.837639 0.053 Uiso 1 1 calc R U .
C5 C 0.1870(2) 0.0626(5) 0.9080(6) 0.050(2) Uani 1 1 d . . .
H5 H 0.172188 0.065283 0.970071 0.060 Uiso 1 1 calc R U .
C6 C 0.2084(2) -0.0027(5) 0.8697(6) 0.0436(17) Uani 1 1 d . . .
H6 H 0.210979 -0.053980 0.902321 0.052 Uiso 1 1 calc R U .
C7 C 0.3298(2) 0.1150(5) 0.6439(7) 0.055(2) Uani 1 1 d . . .
H7 H 0.338457 0.167806 0.624686 0.066 Uiso 1 1 calc R U .
C8 C 0.3552(3) 0.0498(6) 0.6695(8) 0.063(2) Uani 1 1 d . . .
H8 H 0.383469 0.049755 0.670026 0.076 Uiso 1 1 calc R U .
C9 C 0.3301(3) -0.0145(5) 0.6939(6) 0.052(2) Uani 1 1 d . . .
H9 H 0.338194 -0.067129 0.714784 0.062 Uiso 1 1 calc R U .
C10 C 0.2699(3) 0.250000 0.4375(7) 0.0314(19) Uani 1 2 d S T P
C11 C 0.2971(4) 0.250000 0.3428(8) 0.048(3) Uani 1 2 d S T P
H11A H 0.302649 0.193887 0.322250 0.058 Uiso 0.5 1 calc R U P
H11B H 0.283847 0.278506 0.286168 0.058 Uiso 0.5 1 calc R U P
H11C H 0.322064 0.277607 0.359508 0.058 Uiso 0.5 1 calc R U P
C12 C 0.1435(2) 0.1820(5) 0.5860(7) 0.052(2) Uani 1 1 d . . .
H12 H 0.134989 0.127035 0.585705 0.062 Uiso 1 1 calc R U .
C13 C 0.1183(3) 0.250000 0.5801(11) 0.057(3) Uani 1 2 d S T P
H13 H 0.090184 0.250000 0.573428 0.068 Uiso 1 2 calc R U P
C14 C 0.1527(3) 0.250000 0.2901(10) 0.051(3) Uani 1 2 d S T P
H14 H 0.149691 0.250000 0.362654 0.061 Uiso 1 2 calc R U P
C15 C 0.1891(4) 0.250000 0.2376(13) 0.065(4) Uani 1 2 d S T P
H15 H 0.214852 0.250000 0.267635 0.079 Uiso 1 2 calc R U P
C16 C 0.1803(4) 0.250000 0.1337(13) 0.064(4) Uani 1 2 d S T P
H16 H 0.199104 0.250000 0.079260 0.077 Uiso 1 2 calc R U P
C17 C 0.0427(3) 0.0891(10) 0.1018(11) 0.122(6) Uani 1 1 d . . .
H17 H 0.024283 0.065693 0.148404 0.147 Uiso 1 1 calc R U .
C18 C 0.0551(4) 0.0528(13) 0.0085(14) 0.165(9) Uani 1 1 d . . .
H18 H 0.046761 0.002254 -0.019412 0.197 Uiso 1 1 calc R U .
C19 C 0.0820(4) 0.1074(12) -0.0331(11) 0.139(7) Uani 1 1 d . . .
H19 H 0.095954 0.100671 -0.096028 0.167 Uiso 1 1 calc R U .
C20 C -0.0479(5) 0.250000 0.6077(12) 0.142(10) Uani 1 2 d S T P
H20 H -0.021656 0.250000 0.634578 0.171 Uiso 1 2 calc R U P
C21 C -0.0829(6) 0.250000 0.6680(13) 0.147(11) Uani 1 2 d S T P
H21 H -0.084688 0.250000 0.740809 0.177 Uiso 1 2 calc R U P
C22 C -0.1137(5) 0.250000 0.5992(12) 0.093(6) Uani 1 2 d S T P
H22 H -0.141144 0.250000 0.616171 0.111 Uiso 1 2 calc R U P
C23 C -0.0610(4) 0.0869(9) 0.2753(10) 0.096(4) Uani 1 1 d . . .
H23 H -0.036379 0.063690 0.254768 0.116 Uiso 1 1 calc R U .
C24 C -0.0983(4) 0.0490(8) 0.2646(10) 0.101(4) Uani 1 1 d . . .
H24 H -0.103706 -0.003152 0.236622 0.121 Uiso 1 1 calc R U .
C25 C -0.1256(3) 0.1045(8) 0.3039(9) 0.087(3) Uani 1 1 d . . .
H25 H -0.153506 0.096902 0.307781 0.105 Uiso 1 1 calc R U .
C26 C 0.0464(7) 0.3901(14) 0.4069(17) 0.068(5) Uiso 0.5 1 d . . P
C27 C 0.0606(8) 0.4679(17) 0.457(2) 0.085(7) Uiso 0.5 1 d . . P
C28 C 0.0747(7) 0.3918(14) 0.3811(19) 0.065(6) Uiso 0.5 1 d . . P
C29 C 0.0557(7) 0.4311(15) 0.4723(18) 0.065(6) Uiso 0.5 1 d . . P
C30 C 0.0188(8) 0.3817(17) 0.479(2) 0.077(8) Uiso 0.5 1 d . . P
C31 C -0.0920(10) 0.250000 0.048(2) 0.180(12) Uiso 1 2 d S . P
C32 C -0.0524(11) 0.250000 0.009(3) 0.190(13) Uiso 1 2 d S . P
C33 C -0.0077(11) 0.205(2) -0.126(3) 0.152(13) Uiso 0.5 1 d . . P
C34 C -0.0049(13) 0.126(3) -0.197(3) 0.193(17) Uiso 0.5 1 d . . P
B1 B 0.2509(3) -0.0332(5) 0.7006(7) 0.0398(19) Uani 1 1 d . . .
H1A H 0.255215 -0.089507 0.727244 0.048 Uiso 1 1 calc R U .
B2 B 0.1124(5) 0.250000 0.0278(14) 0.099(8) Uani 1 2 d S T P
H2A H 0.128793 0.250001 -0.036271 0.119 Uiso 1 2 calc R U P
B3 B -0.1191(5) 0.250000 0.3957(14) 0.081(6) Uani 1 2 d S T P
H3A H -0.148631 0.249999 0.404362 0.097 Uiso 1 2 calc R U P

loop_
_atom_site_aniso_label
_atom_site_aniso_U_11
_atom_site_aniso_U_22
_atom_site_aniso_U_33
_atom_site_aniso_U_23
_atom_site_aniso_U_13
_atom_site_aniso_U_12
Ru1 0.0390(3) 0.0274(2) 0.0269(3) 0.0019(2) 0.0021(2) -0.0005(2)
Ru2 0.0317(5) 0.1087(9) 0.0453(6) 0.000 0.0023(4) 0.000
Ru3 0.0352(5) 0.1706(14) 0.0413(6) 0.000 0.0028(4) 0.000
O1 0.038(4) 0.034(3) 0.035(4) 0.000 0.002(3) 0.000
O2 0.064(3) 0.028(2) 0.029(2) 0.0009(19) 0.012(2) -0.001(2)
O3 0.028(4) 0.246(15) 0.038(5) 0.000 0.004(4) 0.000
O4 0.058(11) 0.050(10) 0.071(10) -0.002(9) 0.001(8) 0.012(7)
O5 0.065(11) 0.101(16) 0.070(13) -0.018(11) 0.002(9) 0.009(10)
N1 0.049(4) 0.037(3) 0.033(3) 0.003(3) 0.000(3) -0.003(3)
N2 0.056(4) 0.022(3) 0.043(3) -0.003(2) 0.008(3) -0.009(3)
N3 0.046(3) 0.033(3) 0.027(3) 0.003(2) 0.001(2) 0.006(3)
N4 0.046(3) 0.029(3) 0.033(3) 0.007(2) 0.005(3) 0.001(2)
N5 0.039(3) 0.037(3) 0.045(4) 0.007(3) 0.003(3) 0.001(3)
N6 0.042(3) 0.037(3) 0.044(3) 0.005(3) 0.004(3) 0.013(3)
N7 0.041(3) 0.028(3) 0.034(3) 0.002(2) 0.000(2) -0.002(2)
N8 0.038(5) 0.072(7) 0.061(7) 0.000 0.004(5) 0.000
N9 0.029(5) 0.087(8) 0.068(7) 0.000 0.002(5) 0.000
N10 0.040(4) 0.148(9) 0.068(5) -0.024(6) 0.008(4) -0.025(5)
N11 0.040(4) 0.176(11) 0.072(6) -0.040(7) 0.012(4) -0.018(6)
N12 0.043(6) 0.205(16) 0.040(6) 0.000 0.010(5) 0.000
N13 0.039(6) 0.155(13) 0.043(6) 0.000 0.015(5) 0.000
N14 0.038(4) 0.118(8) 0.059(5) 0.003(5) 0.010(3) 0.013(5)
N15 0.039(4) 0.103(7) 0.062(5) 0.007(5) 0.011(4) 0.009(4)
N16 0.067(14) 0.048(11) 0.055(11) 0.001(8) -0.003(9) -0.003(8)
N17 0.038(9) 0.094(14) 0.037(8) -0.021(9) 0.002(6) -0.008(9)
C1 0.062(5) 0.047(4) 0.039(4) 0.000(4) -0.002(4) -0.009(4)
C2 0.080(6) 0.050(5) 0.053(5) -0.012(4) -0.001(5) -0.017(5)
C3 0.076(6) 0.027(4) 0.057(5) -0.006(3) 0.011(4) -0.009(4)
C4 0.052(5) 0.040(4) 0.039(4) 0.003(3) 0.009(3) 0.004(3)
C5 0.059(5) 0.057(5) 0.035(4) 0.011(4) 0.012(4) 0.000(4)
C6 0.051(4) 0.045(4) 0.035(4) 0.009(3) 0.003(3) 0.000(3)
C7 0.047(5) 0.051(5) 0.066(6) 0.002(4) 0.004(4) 0.001(4)
C8 0.046(5) 0.066(6) 0.078(6) -0.001(5) 0.003(5) 0.012(4)
C9 0.057(5) 0.045(4) 0.053(5) 0.009(4) 0.006(4) 0.017(4)
C10 0.035(5) 0.038(5) 0.022(4) 0.000 -0.001(4) 0.000
C11 0.058(7) 0.046(6) 0.040(6) 0.000 0.019(5) 0.000
C12 0.036(4) 0.055(5) 0.064(5) 0.005(4) -0.002(4) -0.009(4)
C13 0.024(5) 0.062(8) 0.084(9) 0.000 -0.006(6) 0.000
C14 0.044(6) 0.043(6) 0.066(8) 0.000 -0.006(6) 0.000
C15 0.033(6) 0.061(8) 0.102(12) 0.000 -0.008(7) 0.000
C16 0.044(7) 0.056(7) 0.092(11) 0.000 0.018(7) 0.000
C17 0.059(7) 0.187(16) 0.121(11) -0.060(11) 0.019(7) -0.050(9)
C18 0.088(10) 0.24(2) 0.164(16) -0.124(15) 0.025(10) -0.067(12)
C19 0.066(8) 0.24(2) 0.107(10) -0.102(12) 0.019(7) -0.039(10)
C20 0.065(11) 0.32(3) 0.039(8) 0.000 0.002(8) 0.000
C21 0.085(14) 0.31(3) 0.045(9) 0.000 0.019(9) 0.000
C22 0.060(9) 0.158(17) 0.059(9) 0.000 0.020(8) 0.000
C23 0.078(8) 0.114(10) 0.096(9) 0.002(8) 0.034(7) 0.021(8)
C24 0.085(9) 0.099(9) 0.119(11) -0.018(8) 0.039(8) -0.003(7)
C25 0.063(7) 0.113(10) 0.086(8) -0.006(7) 0.017(6) -0.009(7)
B1 0.052(5) 0.023(4) 0.044(5) 0.013(3) 0.007(4) 0.000(3)
B2 0.051(10) 0.19(3) 0.053(10) 0.000 0.021(8) 0.000
B3 0.036(8) 0.135(17) 0.071(11) 0.000 0.012(8) 0.000

loop_
_atom_type_symbol
_atom_type_description
_atom_type_scat_dispersion_real
_atom_type_scat_dispersion_imag
_atom_type_scat_source
C C 0.0033 0.0016
;
International Tables for Crystallography
(Vol. C, Tables 4.2.6.8 and 6.1.1.4)
;
H H 0.0000 0.0000
;
International Tables for Crystallography
(Vol. C, Table 6.1.1.4)
;
B B 0.0013 0.0007
;
International Tables for Crystallography
(Vol. C, Tables 4.2.6.8 and 6.1.1.4)
;
N N 0.0061 0.0033
;
International Tables for Crystallography
(Vol. C, Tables 4.2.6.8 and 6.1.1.4)
;
O O 0.0106 0.0060
;
International Tables for Crystallography
(Vol. C, Tables 4.2.6.8 and 6.1.1.4)
;
Ru Ru -1.2594 0.8363
;
International Tables for Crystallography
(Vol. C, Tables 4.2.6.8 and 6.1.1.4)
;

loop_
_geom_angle_atom_site_label_1
_geom_angle_atom_site_label_2
_geom_angle_atom_site_label_3
_geom_angle
_geom_angle_site_symmetry_1
_geom_angle_site_symmetry_3
O1 Ru1 N3 96.0(2) . .
O1 Ru1 N7 87.3(2) . .
N3 Ru1 N7 92.1(2) . .
O1 Ru1 N5 92.0(2) . .
N3 Ru1 N5 87.2(2) . .
N7 Ru1 N5 178.9(2) . .
O1 Ru1 N1 178.9(3) . .
N3 Ru1 N1 85.0(2) . .
N7 Ru1 N1 93.1(2) . .
N5 Ru1 N1 87.6(2) . .
O1 Ru1 O2 92.8(2) . .
N3 Ru1 O2 169.7(2) . .
N7 Ru1 O2 93.8(2) . .
N5 Ru1 O2 87.1(2) . .
N1 Ru1 O2 86.2(2) . .
O3 Ru2 N16 83.5(7) . 7_565
O3 Ru2 N16 83.5(7) . .
N16 Ru2 N16 75.9(11) 7_565 .
O3 Ru2 N10 93.0(3) . 7_565
N16 Ru2 N10 172.9(6) 7_565 7_565
N16 Ru2 N10 97.5(6) . 7_565
O3 Ru2 N10 93.0(3) . .
N16 Ru2 N10 97.5(6) 7_565 .
N16 Ru2 N10 172.9(6) . .
N10 Ru2 N10 88.8(6) 7_565 .
O3 Ru2 N8 178.1(4) . .
N16 Ru2 N8 97.9(7) 7_565 .
N16 Ru2 N8 97.9(7) . .
N10 Ru2 N8 85.7(3) 7_565 .
N10 Ru2 N8 85.7(3) . .
O3 Ru2 O4 97.0(5) . .
N16 Ru2 O4 90.6(6) 7_565 .
N16 Ru2 O4 18.9(6) . .
N10 Ru2 O4 83.6(5) 7_565 .
N10 Ru2 O4 167.8(5) . .
N8 Ru2 O4 84.2(5) . .
O3 Ru2 O4 97.0(5) . 7_565
N16 Ru2 O4 18.9(6) 7_565 7_565
N16 Ru2 O4 90.6(6) . 7_565
N10 Ru2 O4 167.8(5) 7_565 7_565
N10 Ru2 O4 83.6(5) . 7_565
N8 Ru2 O4 84.2(5) . 7_565
O4 Ru2 O4 102.1(9) . 7_565
O3 Ru3 N17 85.5(6) . 7_565
O3 Ru3 N17 85.5(6) . .
N17 Ru3 N17 72.7(13) 7_565 .
O3 Ru3 N14 92.7(3) . .
N17 Ru3 N14 99.2(7) 7_565 .
N17 Ru3 N14 171.8(7) . .
O3 Ru3 N14 92.7(3) . 7_565
N17 Ru3 N14 171.8(7) 7_565 7_565
N17 Ru3 N14 99.2(7) . 7_565
N14 Ru3 N14 88.8(5) . 7_565
O3 Ru3 N12 176.5(4) . .
N17 Ru3 N12 97.3(6) 7_565 .
N17 Ru3 N12 97.3(6) . .
N14 Ru3 N12 84.8(3) . .
N14 Ru3 N12 84.8(3) 7_565 .
O3 Ru3 O5 95.0(5) . 7_565
N17 Ru3 O5 18.6(7) 7_565 7_565
N17 Ru3 O5 89.4(7) . 7_565
N14 Ru3 O5 82.8(5) . 7_565
N14 Ru3 O5 168.9(5) 7_565 7_565
N12 Ru3 O5 87.2(5) . 7_565
O3 Ru3 O5 95.0(5) . .
N17 Ru3 O5 89.4(7) 7_565 .
N17 Ru3 O5 18.6(7) . .
N14 Ru3 O5 168.9(5) . .
N14 Ru3 O5 82.8(5) 7_565 .
N12 Ru3 O5 87.2(5) . .
O5 Ru3 O5 104.5(10) 7_565 .
Ru1 O1 Ru1 117.6(3) . 7_565
C10 O2 Ru1 129.3(5) . .
Ru2 O3 Ru3 119.5(5) . .
N16 O4 C28 120(4) . .
N16 O4 C26 76(3) . .
C28 O4 C26 51(2) . .
N16 O4 Ru2 60(3) . .
C28 O4 Ru2 171(2) . .
C26 O4 Ru2 133.4(17) . .
C30 O5 N17 121(5) . .
C30 O5 C26 74(3) . .
N17 O5 C26 86(3) . .
C30 O5 N16 109(3) . .
N17 O5 N16 44(2) . .
C26 O5 N16 45.0(13) . .
C30 O5 C29 42(3) . .
N17 O5 C29 111(3) . .
C26 O5 C29 33.3(12) . .
N16 O5 C29 75.8(12) . .
C30 O5 Ru3 143(3) . .
N17 O5 Ru3 49(2) . .
C26 O5 Ru3 130.0(16) . .
N16 O5 Ru3 85.3(10) . .
C29 O5 Ru3 159.3(12) . .
C32 O6 C33 110(3) . .
C1 N1 N2 106.8(6) . .
C1 N1 Ru1 133.8(5) . .
N2 N1 Ru1 119.3(4) . .
C3 N2 N1 108.6(6) . .
C3 N2 B1 133.2(6) . .
N1 N2 B1 118.1(5) . .
C4 N3 N4 106.4(5) . .
C4 N3 Ru1 134.8(5) . .
N4 N3 Ru1 118.8(4) . .
C6 N4 N3 108.7(6) . .
C6 N4 B1 130.8(6) . .
N3 N4 B1 120.5(5) . .
C7 N5 N6 106.8(6) . .
C7 N5 Ru1 133.6(5) . .
N6 N5 Ru1 119.6(5) . .
C9 N6 N5 109.3(6) . .
C9 N6 B1 131.8(6) . .
N5 N6 B1 118.9(6) . .
C12 N7 N7 107.9(4) . 7_565
C12 N7 Ru1 134.2(5) . .
N7 N7 Ru1 117.27(14) 7_565 .
C14 N8 N9 106.4(9) . .
C14 N8 Ru2 134.9(9) . .
N9 N8 Ru2 118.7(8) . .
C16 N9 N8 109.1(11) . .
C16 N9 B2 132.2(13) . .
N8 N9 B2 118.6(10) . .
C17 N10 N11 106.5(10) . .
C17 N10 Ru2 134.5(8) . .
N11 N10 Ru2 119.0(8) . .
C19 N11 N10 109.2(11) . .
C19 N11 B2 132.0(11) . .
N10 N11 B2 118.7(10) . .
C20 N12 N13 105.4(12) . .
C20 N12 Ru3 135.7(11) . .
N13 N12 Ru3 118.8(8) . .
C22 N13 N12 110.0(12) . .
C22 N13 B3 131.0(12) . .
N12 N13 B3 119.1(10) . .
C23 N14 N15 106.7(9) . .
C23 N14 Ru3 133.4(8) . .
N15 N14 Ru3 119.9(7) . .
C25 N15 N14 109.2(9) . .
C25 N15 B3 131.9(9) . .
N14 N15 B3 118.5(10) . .
O4 N16 C26 71(3) . .
O4 N16 C28 32(3) . .
C26 N16 C28 43.6(13) . .
O4 N16 N17 137(4) . .
C26 N16 N17 66.4(16) . .
C28 N16 N17 108.9(19) . .
O4 N16 O5 114(3) . .
C26 N16 O5 44.5(13) . .
C28 N16 O5 88.0(16) . .
N17 N16 O5 23.4(11) . .
O4 N16 Ru2 101(3) . .
C26 N16 Ru2 161.6(18) . .
C28 N16 Ru2 132.7(17) . .
N17 N16 Ru2 117.5(14) . .
O5 N16 Ru2 134.7(13) . .
O5 N17 C30 29(2) . .
O5 N17 N16 113(3) . .
C30 N17 N16 108(2) . .
O5 N17 C26 61(2) . .
C30 N17 C26 54.7(16) . .
N16 N17 C26 54.2(13) . .
O5 N17 Ru3 113(3) . .
C30 N17 Ru3 130.8(17) . .
N16 N17 Ru3 119.8(14) . .
C26 N17 Ru3 157.2(16) . .
N1 C1 C2 110.2(8) . .
N1 C1 H1 124.9 . .
C2 C1 H1 124.9 . .
C3 C2 C1 105.2(8) . .
C3 C2 H2 127.4 . .
C1 C2 H2 127.4 . .
N2 C3 C2 109.2(7) . .
N2 C3 H3 125.4 . .
C2 C3 H3 125.4 . .
N3 C4 C5 110.9(7) . .
N3 C4 H4 124.6 . .
C5 C4 H4 124.6 . .
C6 C5 C4 104.4(7) . .
C6 C5 H5 127.8 . .
C4 C5 H5 127.8 . .
N4 C6 C5 109.6(7) . .
N4 C6 H6 125.2 . .
C5 C6 H6 125.2 . .
N5 C7 C8 110.1(8) . .
N5 C7 H7 125.0 . .
C8 C7 H7 125.0 . .
C9 C8 C7 105.3(8) . .
C9 C8 H8 127.3 . .
C7 C8 H8 127.3 . .
N6 C9 C8 108.5(7) . .
N6 C9 H9 125.7 . .
C8 C9 H9 125.7 . .
O2 C10 O2 127.1(8) 7_565 .
O2 C10 C11 116.4(4) 7_565 .
O2 C10 C11 116.4(4) . .
C10 C11 H11A 109.5 . .
C10 C11 H11B 109.5 . .
H11A C11 H11B 109.5 . .
C10 C11 H11C 109.5 . .
H11A C11 H11C 109.5 . .
H11B C11 H11C 109.5 . .
C10 C11 H11A 109.473(8) . 7_565
H11A C11 H11A 141.0 . 7_565
H11B C11 H11A 55.3 . 7_565
H11C C11 H11A 57.2 . 7_565
C10 C11 H11B 109.5(5) . 7_565
H11A C11 H11B 55.3 . 7_565
H11B C11 H11B 57.2 . 7_565
H11C C11 H11B 141.0 . 7_565
H11A C11 H11B 109.5 7_565 7_565
C10 C11 H11C 109.5(5) . 7_565
H11A C11 H11C 57.2 . 7_565
H11B C11 H11C 141.0 . 7_565
H11C C11 H11C 55.3 . 7_565
H11A C11 H11C 109.5 7_565 7_565
H11B C11 H11C 109.5 7_565 7_565
N7 C12 C13 109.3(7) . .
N7 C12 H12 125.4 . .
C13 C12 H12 125.4 . .
C12 C13 C12 105.6(10) . 7_565
C12 C13 H13 127.2 . .
C12 C13 H13 127.2 7_565 .
N8 C14 C15 109.5(12) . .
N8 C14 H14 125.3 . .
C15 C14 H14 125.3 . .
C16 C15 C14 106.8(12) . .
C16 C15 H15 126.6 . .
C14 C15 H15 126.6 . .
N9 C16 C15 108.2(12) . .
N9 C16 H16 125.9 . .
C15 C16 H16 125.9 . .
N10 C17 C18 110.9(13) . .
N10 C17 H17 124.5 . .
C18 C17 H17 124.5 . .
C19 C18 C17 104.5(14) . .
C19 C18 H18 127.7 . .
C17 C18 H18 127.7 . .
N11 C19 C18 108.8(12) . .
N11 C19 H19 125.6 . .
C18 C19 H19 125.6 . .
N12 C20 C21 110.5(15) . .
N12 C20 H20 124.7 . .
C21 C20 H20 124.7 . .
C22 C21 C20 105.5(15) . .
C22 C21 H21 127.3 . .
C20 C21 H21 127.3 . .
N13 C22 C21 108.6(14) . .
N13 C22 H22 125.7 . .
C21 C22 H22 125.7 . .
N14 C23 C24 110.6(11) . .
N14 C23 H23 124.7 . .
C24 C23 H23 124.7 . .
C25 C24 C23 105.0(12) . .
C25 C24 H24 127.5 . .
C23 C24 H24 127.5 . .
N15 C25 C24 108.5(10) . .
N15 C25 H25 125.8 . .
C24 C25 H25 125.8 . .
C28 C26 C29 88(3) . .
C28 C26 O4 41.0(16) . .
C29 C26 O4 129(3) . .
C28 C26 O5 161(3) . .
C29 C26 O5 107(2) . .
O4 C26 O5 122(2) . .
C28 C26 C30 154(3) . .
C29 C26 C30 74(2) . .
O4 C26 C30 148(3) . .
O5 C26 C30 33.7(13) . .
C28 C26 N16 71(2) . .
C29 C26 N16 148(3) . .
O4 C26 N16 32.8(10) . .
O5 C26 N16 90.6(19) . .
C30 C26 N16 116(2) . .
C28 C26 N17 128(3) . .
C29 C26 N17 128(2) . .
O4 C26 N17 92.0(18) . .
O5 C26 N17 32.6(10) . .
C30 C26 N17 57.6(16) . .
N16 C26 N17 59.4(14) . .
C28 C26 C27 80(2) . .
C29 C26 C27 23.5(17) . .
O4 C26 C27 119(2) . .
O5 C26 C27 119(2) . .
C30 C26 C27 90(2) . .
N16 C26 C27 150(2) . .
N17 C26 C27 148(2) . .
C29 C27 C26 43(3) . .
C29 C27 C28 64(4) . .
C26 C27 C28 36.5(12) . .
C29 C27 C30 30(3) . .
C26 C27 C30 41.2(13) . .
C28 C27 C30 75.6(16) . .
O4 C28 C26 88(3) . .
O4 C28 N16 27.9(19) . .
C26 C28 N16 66(2) . .
O4 C28 C29 137(3) . .
C26 C28 C29 49(2) . .
N16 C28 C29 111(2) . .
O4 C28 C27 148(3) . .
C26 C28 C27 64(2) . .
N16 C28 C27 129(2) . .
C29 C28 C27 23.2(12) . .
C27 C29 C26 113(4) . .
C27 C29 C30 137(4) . .
C26 C29 C30 59.2(19) . .
C27 C29 C28 93(4) . .
C26 C29 C28 42.4(16) . .
C30 C29 C28 100(2) . .
C27 C29 O5 130(4) . .
C26 C29 O5 40.0(16) . .
C30 C29 O5 20.1(12) . .
C28 C29 O5 81.9(15) . .
O5 C30 C26 73(3) . .
O5 C30 N17 30(3) . .
C26 C30 N17 67.6(19) . .
O5 C30 C29 118(4) . .
C26 C30 C29 46.9(15) . .
N17 C30 C29 112(2) . .
O5 C30 C27 115(3) . .
C26 C30 C27 48.7(16) . .
N17 C30 C27 116(2) . .
C29 C30 C27 12.8(13) . .
C31 C32 O6 112(3) . .
C31 C32 O6 112(3) . 7_565
O6 C32 O6 82(3) . 7_565
C33 C33 O6 97.9(17) 7_565 .
C33 C33 C34 144(2) 7_565 .
O6 C33 C34 101(3) . .
N6 B1 N4 108.8(6) . .
N6 B1 N2 107.8(6) . .
N4 B1 N2 107.5(6) . .
N6 B1 H1A 110.9 . .
N4 B1 H1A 110.9 . .
N2 B1 H1A 110.9 . .
N9 B2 N11 108.8(9) . .
N9 B2 N11 108.8(9) . 7_565
N11 B2 N11 109.1(13) . 7_565
N9 B2 H2A 110.1 . .
N11 B2 H2A 110.1 . .
N11 B2 H2A 110.1 7_565 .
N13 B3 N15 108.0(8) . .
N13 B3 N15 108.0(8) . 7_565
N15 B3 N15 109.8(12) . 7_565
N13 B3 H3A 110.3 . .
N15 B3 H3A 110.3 . .
N15 B3 H3A 110.3 7_565 .

loop_
_geom_bond_atom_site_label_1
_geom_bond_atom_site_label_2
_geom_bond_distance
_geom_bond_site_symmetry_2
Ru1 O1 1.891(3) .
Ru1 N3 2.036(5) .
Ru1 N7 2.040(6) .
Ru1 N5 2.082(6) .
Ru1 N1 2.083(6) .
Ru1 O2 2.086(4) .
Ru2 O3 1.862(8) .
Ru2 N16 1.95(2) 7_565
Ru2 N16 1.95(2) .
Ru2 N10 2.058(9) 7_565
Ru2 N10 2.059(9) .
Ru2 N8 2.090(10) .
Ru2 O4 2.203(18) .
Ru2 O4 2.203(18) 7_565
Ru3 O3 1.867(8) .
Ru3 N17 1.874(18) 7_565
Ru3 N17 1.874(18) .
Ru3 N14 2.061(9) .
Ru3 N14 2.061(9) 7_565
Ru3 N12 2.099(11) .
Ru3 O5 2.30(2) 7_565
Ru3 O5 2.30(2) .
O2 C10 1.254(6) .
O4 N16 0.727(18) .
O4 C28 0.83(2) .
O4 C26 1.27(3) .
O5 C30 0.75(3) .
O5 N17 0.80(2) .
O5 C26 1.29(3) .
O5 N16 1.85(3) .
O5 C29 1.93(3) .
O6 C32 1.42(3) .
O6 C33 1.48(4) .
N1 C1 1.331(9) .
N1 N2 1.378(8) .
N2 C3 1.335(9) .
N2 B1 1.546(10) .
N3 C4 1.321(9) .
N3 N4 1.368(7) .
N4 C6 1.337(8) .
N4 B1 1.538(10) .
N5 C7 1.327(10) .
N5 N6 1.357(8) .
N6 C9 1.340(9) .
N6 B1 1.536(10) .
N7 C12 1.344(9) .
N7 N7 1.365(10) 7_565
N8 C14 1.348(14) .
N8 N9 1.365(14) .
N9 C16 1.351(15) .
N9 B2 1.51(2) .
N10 C17 1.305(16) .
N10 N11 1.362(11) .
N11 C19 1.332(15) .
N11 B2 1.540(13) .
N12 C20 1.326(18) .
N12 N13 1.359(14) .
N13 C22 1.337(16) .
N13 B3 1.52(2) .
N14 C23 1.316(14) .
N14 N15 1.358(9) .
N15 C25 1.338(13) .
N15 B3 1.541(12) .
N16 C26 1.31(3) .
N16 C28 1.35(3) .
N16 N17 1.39(3) .
N17 C30 1.35(3) .
N17 C26 1.48(3) .
C1 C2 1.382(11) .
C1 H1 0.9300 .
C2 C3 1.373(12) .
C2 H2 0.9300 .
C3 H3 0.9300 .
C4 C5 1.388(10) .
C4 H4 0.9300 .
C5 C6 1.359(11) .
C5 H5 0.9300 .
C6 H6 0.9300 .
C7 C8 1.384(11) .
C7 H7 0.9300 .
C8 C9 1.363(12) .
C8 H8 0.9300 .
C9 H9 0.9300 .
C10 C11 1.502(13) .
C11 H11A 0.9600 .
C11 H11B 0.9600 .
C11 H11C 0.9600 .
C11 H11A 0.9600 7_565
C11 H11B 0.9600 7_565
C11 H11C 0.9600 7_565
C12 C13 1.376(10) .
C12 H12 0.9300 .
C13 H13 0.9300 .
C14 C15 1.372(17) .
C14 H14 0.9300 .
C15 C16 1.36(2) .
C15 H15 0.9300 .
C16 H16 0.9300 .
C17 C18 1.387(17) .
C17 H17 0.9300 .
C18 C19 1.36(2) .
C18 H18 0.9300 .
C19 H19 0.9300 .
C20 C21 1.39(2) .
C20 H20 0.9300 .
C21 C22 1.34(2) .
C21 H21 0.9300 .
C22 H22 0.9300 .
C23 C24 1.381(16) .
C23 H23 0.9300 .
C24 C25 1.363(15) .
C24 H24 0.9300 .
C25 H25 0.9300 .
C26 C28 0.99(3) .
C26 C29 1.11(3) .
C26 C30 1.30(3) .
C26 C27 1.49(3) .
C27 C29 0.64(3) .
C27 C28 1.63(3) .
C27 C30 1.98(4) .
C28 C29 1.46(3) .
C29 C30 1.46(3) .
C31 C32 1.40(4) .
C33 C33 1.45(7) 7_565
C33 C34 1.57(5) .
B1 H1A 0.9800 .
B2 H2A 0.9800 .
B3 H3A 0.9800 .

loop_
_geom_torsion_atom_site_label_1
_geom_torsion_atom_site_label_2
_geom_torsion_atom_site_label_3
_geom_torsion_atom_site_label_4
_geom_torsion
_geom_torsion_site_symmetry_1
_geom_torsion_site_symmetry_4
N3 Ru1 O1 Ru1 -128.0(3) . 7_565
N7 Ru1 O1 Ru1 -36.2(4) . 7_565
N5 Ru1 O1 Ru1 144.7(4) . 7_565
O2 Ru1 O1 Ru1 57.5(4) . 7_565
N16 Ru2 O3 Ru3 38.2(6) 7_565 .
N16 Ru2 O3 Ru3 -38.2(6) . .
N10 Ru2 O3 Ru3 -135.5(3) 7_565 .
N10 Ru2 O3 Ru3 135.5(3) . .
O4 Ru2 O3 Ru3 -51.6(4) . .
O4 Ru2 O3 Ru3 51.6(4) 7_565 .
N17 Ru3 O3 Ru2 -36.5(6) 7_565 .
N17 Ru3 O3 Ru2 36.5(6) . .
N14 Ru3 O3 Ru2 -135.5(2) . .
N14 Ru3 O3 Ru2 135.5(2) 7_565 .
O5 Ru3 O3 Ru2 -52.5(5) 7_565 .
O5 Ru3 O3 Ru2 52.5(5) . .
C1 N1 N2 C3 0.1(8) . .
Ru1 N1 N2 C3 -177.9(5) . .
C1 N1 N2 B1 -177.1(6) . .
Ru1 N1 N2 B1 4.9(8) . .
C4 N3 N4 C6 -0.7(8) . .
Ru1 N3 N4 C6 -179.8(5) . .
C4 N3 N4 B1 177.2(6) . .
Ru1 N3 N4 B1 -1.9(8) . .
C7 N5 N6 C9 -0.7(9) . .
Ru1 N5 N6 C9 177.7(5) . .
C7 N5 N6 B1 178.3(7) . .
Ru1 N5 N6 B1 -3.2(8) . .
C14 N8 N9 C16 0.000(1) . .
Ru2 N8 N9 C16 180.000(0) . .
C14 N8 N9 B2 180.000(1) . .
Ru2 N8 N9 B2 0.000(1) . .
C17 N10 N11 C19 0.3(15) . .
Ru2 N10 N11 C19 179.6(9) . .
C17 N10 N11 B2 -176.7(12) . .
Ru2 N10 N11 B2 2.6(14) . .
C20 N12 N13 C22 0.000(2) . .
Ru3 N12 N13 C22 180.000(2) . .
C20 N12 N13 B3 180.000(2) . .
Ru3 N12 N13 B3 0.000(2) . .
C23 N14 N15 C25 0.4(12) . .
Ru3 N14 N15 C25 -177.0(7) . .
C23 N14 N15 B3 174.5(10) . .
Ru3 N14 N15 B3 -2.9(12) . .
C28 O4 N16 C26 28(3) . .
Ru2 O4 N16 C26 -162.9(17) . .
C26 O4 N16 C28 -28(3) . .
Ru2 O4 N16 C28 169(3) . .
C28 O4 N16 N17 38(7) . .
C26 O4 N16 N17 10(4) . .
Ru2 O4 N16 N17 -153(5) . .
C28 O4 N16 O5 41(5) . .
C26 O4 N16 O5 13(2) . .
Ru2 O4 N16 O5 -150(3) . .
C28 O4 N16 Ru2 -169(3) . .
C26 O4 N16 Ru2 162.9(17) . .
C30 O5 N16 O4 -59(5) . .
N17 O5 N16 O4 -174(5) . .
C26 O5 N16 O4 -18(3) . .
C29 O5 N16 O4 -32(3) . .
Ru3 O5 N16 O4 156(3) . .
C30 O5 N16 C26 -41(3) . .
N17 O5 N16 C26 -157(4) . .
C29 O5 N16 C26 -14.8(16) . .
Ru3 O5 N16 C26 173.8(19) . .
C30 O5 N16 C28 -38(4) . .
N17 O5 N16 C28 -154(3) . .
C26 O5 N16 C28 2.9(19) . .
C29 O5 N16 C28 -11.9(15) . .
Ru3 O5 N16 C28 176.8(14) . .
C30 O5 N16 N17 116(5) . .
C26 O5 N16 N17 157(4) . .
C29 O5 N16 N17 142(3) . .
Ru3 O5 N16 N17 -29(3) . .
C30 O5 N16 Ru2 165(3) . .
N17 O5 N16 Ru2 49(3) . .
C26 O5 N16 Ru2 -154(2) . .
C29 O5 N16 Ru2 -168.6(17) . .
Ru3 O5 N16 Ru2 20.0(17) . .
C26 O5 N17 C30 69(4) . .
N16 O5 N17 C30 85(5) . .
C29 O5 N17 C30 45(4) . .
Ru3 O5 N17 C30 -136(4) . .
C30 O5 N17 N16 -85(5) . .
C26 O5 N17 N16 -16(3) . .
C29 O5 N17 N16 -40(3) . .
Ru3 O5 N17 N16 139(3) . .
C30 O5 N17 C26 -69(4) . .
N16 O5 N17 C26 16(3) . .
C29 O5 N17 C26 -23.4(15) . .
Ru3 O5 N17 C26 155.7(16) . .
C30 O5 N17 Ru3 136(4) . .
C26 O5 N17 Ru3 -155.7(16) . .
N16 O5 N17 Ru3 -139(3) . .
C29 O5 N17 Ru3 -179.1(10) . .
O4 N16 N17 O5 8(6) . .
C26 N16 N17 O5 18(3) . .
C28 N16 N17 O5 28(4) . .
Ru2 N16 N17 O5 -143(3) . .
O4 N16 N17 C30 -22(6) . .
C26 N16 N17 C30 -12(2) . .
C28 N16 N17 C30 -2(3) . .
O5 N16 N17 C30 -30(3) . .
Ru2 N16 N17 C30 -172.5(16) . .
O4 N16 N17 C26 -10(5) . .
C28 N16 N17 C26 10.2(18) . .
O5 N16 N17 C26 -18(3) . .
Ru2 N16 N17 C26 -160(2) . .
O4 N16 N17 Ru3 144(5) . .
C26 N16 N17 Ru3 153.8(19) . .
C28 N16 N17 Ru3 164.0(16) . .
O5 N16 N17 Ru3 136(4) . .
Ru2 N16 N17 Ru3 -6(2) . .
O3 Ru3 N17 O5 120(3) . .
N17 Ru3 N17 O5 -153(3) 7_565 .
N14 Ru3 N17 O5 28(3) 7_565 .
N12 Ru3 N17 O5 -58(3) . .
O5 Ru3 N17 O5 -145(3) 7_565 .
O3 Ru3 N17 C30 147(2) . .
N17 Ru3 N17 C30 -127(2) 7_565 .
N14 Ru3 N17 C30 55(2) 7_565 .
N12 Ru3 N17 C30 -31(2) . .
O5 Ru3 N17 C30 -118(2) 7_565 .
O5 Ru3 N17 C30 26(2) . .
O3 Ru3 N17 N16 -16.1(17) . .
N17 Ru3 N17 N16 70.6(19) 7_565 .
N14 Ru3 N17 N16 -108.1(17) 7_565 .
N12 Ru3 N17 N16 166.0(17) . .
O5 Ru3 N17 N16 79.0(16) 7_565 .
O5 Ru3 N17 N16 -136(4) . .
O3 Ru3 N17 C26 52(4) . .
N17 Ru3 N17 C26 138(4) 7_565 .
N14 Ru3 N17 C26 -40(4) 7_565 .
N12 Ru3 N17 C26 -126(4) . .
O5 Ru3 N17 C26 147(4) 7_565 .
O5 Ru3 N17 C26 -69(5) . .
N2 N1 C1 C2 0.1(9) . .
Ru1 N1 C1 C2 177.7(6) . .
N1 C1 C2 C3 -0.3(11) . .
N1 N2 C3 C2 -0.3(9) . .
B1 N2 C3 C2 176.3(8) . .
C1 C2 C3 N2 0.4(10) . .
N4 N3 C4 C5 0.7(9) . .
Ru1 N3 C4 C5 179.5(5) . .
N3 C4 C5 C6 -0.3(10) . .
N3 N4 C6 C5 0.5(9) . .
B1 N4 C6 C5 -177.1(7) . .
C4 C5 C6 N4 -0.1(9) . .
N6 N5 C7 C8 1.0(10) . .
Ru1 N5 C7 C8 -177.1(6) . .
N5 C7 C8 C9 -0.9(11) . .
N5 N6 C9 C8 0.2(9) . .
B1 N6 C9 C8 -178.7(8) . .
C7 C8 C9 N6 0.4(10) . .
Ru1 O2 C10 O2 -16.1(15) . 7_565
Ru1 O2 C10 C11 162.7(6) . .
N7 N7 C12 C13 1.0(9) 7_565 .
Ru1 N7 C12 C13 171.8(7) . .
N7 C12 C13 C12 -1.6(14) . 7_565
N9 N8 C14 C15 0.000(1) . .
Ru2 N8 C14 C15 180.000(1) . .
N8 C14 C15 C16 0.000(1) . .
N8 N9 C16 C15 0.000(1) . .
B2 N9 C16 C15 180.000(1) . .
C14 C15 C16 N9 0.000(1) . .
N11 N10 C17 C18 -0.6(17) . .
Ru2 N10 C17 C18 -179.7(11) . .
N10 C17 C18 C19 1(2) . .
N10 N11 C19 C18 0.0(18) . .
B2 N11 C19 C18 176.5(15) . .
C17 C18 C19 N11 0(2) . .
N13 N12 C20 C21 0.000(2) . .
Ru3 N12 C20 C21 180.000(2) . .
N12 C20 C21 C22 0.000(2) . .
N12 N13 C22 C21 0.000(2) . .
B3 N13 C22 C21 180.000(3) . .
C20 C21 C22 N13 0.000(2) . .
N15 N14 C23 C24 -0.4(14) . .
Ru3 N14 C23 C24 176.6(8) . .
N14 C23 C24 C25 0.2(16) . .
N14 N15 C25 C24 -0.3(13) . .
B3 N15 C25 C24 -173.3(12) . .
C23 C24 C25 N15 0.1(15) . .
N16 O4 C26 C28 149(4) . .
Ru2 O4 C26 C28 169(3) . .
N16 O4 C26 C29 140(4) . .
C28 O4 C26 C29 -9(3) . .
Ru2 O4 C26 C29 160(2) . .
N16 O4 C26 O5 -20(4) . .
C28 O4 C26 O5 -169(4) . .
Ru2 O4 C26 O5 0(3) . .
N16 O4 C26 C30 11(5) . .
C28 O4 C26 C30 -138(5) . .
Ru2 O4 C26 C30 32(5) . .
C28 O4 C26 N16 -149(4) . .
Ru2 O4 C26 N16 21(2) . .
N16 O4 C26 N17 -6(3) . .
C28 O4 C26 N17 -155(3) . .
Ru2 O4 C26 N17 14(2) . .
N16 O4 C26 C27 166(3) . .
C28 O4 C26 C27 17(3) . .
Ru2 O4 C26 C27 -173.6(16) . .
C30 O5 C26 C28 127(9) . .
N17 O5 C26 C28 3(10) . .
N16 O5 C26 C28 -12(8) . .
C29 O5 C26 C28 141(10) . .
Ru3 O5 C26 C28 -20(10) . .
C30 O5 C26 C29 -14(4) . .
N17 O5 C26 C29 -137(3) . .
N16 O5 C26 C29 -153(3) . .
Ru3 O5 C26 C29 -161.2(19) . .
C30 O5 C26 O4 150(3) . .
N17 O5 C26 O4 27(3) . .
N16 O5 C26 O4 10.8(19) . .
C29 O5 C26 O4 164(4) . .
Ru3 O5 C26 O4 3(3) . .
N17 O5 C26 C30 -124(5) . .
N16 O5 C26 C30 -140(3) . .
C29 O5 C26 C30 14(4) . .
Ru3 O5 C26 C30 -148(4) . .
C30 O5 C26 N16 140(3) . .
N17 O5 C26 N16 16(3) . .
C29 O5 C26 N16 153(3) . .
Ru3 O5 C26 N16 -8(2) . .
C30 O5 C26 N17 124(5) . .
N16 O5 C26 N17 -16(3) . .
C29 O5 C26 N17 137(3) . .
Ru3 O5 C26 N17 -23.8(17) . .
C30 O5 C26 C27 -36(4) . .
N17 O5 C26 C27 -159(3) . .
N16 O5 C26 C27 -175(3) . .
C29 O5 C26 C27 -22.0(19) . .
Ru3 O5 C26 C27 176.8(17) . .
O4 N16 C26 C28 -21(3) . .
N17 N16 C26 C28 166(2) . .
O5 N16 C26 C28 176(3) . .
Ru2 N16 C26 C28 -88(6) . .
O4 N16 C26 C29 -73(6) . .
C28 N16 C26 C29 -51(5) . .
N17 N16 C26 C29 115(5) . .
O5 N16 C26 C29 124(5) . .
Ru2 N16 C26 C29 -139(5) . .
C28 N16 C26 O4 21(3) . .
N17 N16 C26 O4 -173(3) . .
O5 N16 C26 O4 -163(3) . .
Ru2 N16 C26 O4 -66(6) . .
O4 N16 C26 O5 163(3) . .
C28 N16 C26 O5 -176(3) . .
N17 N16 C26 O5 -9.8(17) . .
Ru2 N16 C26 O5 97(6) . .
O4 N16 C26 C30 -174(3) . .
C28 N16 C26 C30 -152(3) . .
N17 N16 C26 C30 14(2) . .
O5 N16 C26 C30 23.5(19) . .
Ru2 N16 C26 C30 120(5) . .
O4 N16 C26 N17 173(3) . .
C28 N16 C26 N17 -166(2) . .
O5 N16 C26 N17 9.8(17) . .
Ru2 N16 C26 N17 107(6) . .
O4 N16 C26 C27 -26(6) . .
C28 N16 C26 C27 -4(4) . .
N17 N16 C26 C27 162(5) . .
O5 N16 C26 C27 171(5) . .
Ru2 N16 C26 C27 -92(7) . .
O5 N17 C26 C28 -179(4) . .
C30 N17 C26 C28 148(4) . .
N16 N17 C26 C28 -17(3) . .
Ru3 N17 C26 C28 -99(5) . .
O5 N17 C26 C29 56(4) . .
C30 N17 C26 C29 23(3) . .
N16 N17 C26 C29 -143(3) . .
Ru3 N17 C26 C29 135(3) . .
O5 N17 C26 O4 -158(3) . .
C30 N17 C26 O4 169(2) . .
N16 N17 C26 O4 3.9(18) . .
Ru3 N17 C26 O4 -78(4) . .
C30 N17 C26 O5 -33(3) . .
N16 N17 C26 O5 162(3) . .
Ru3 N17 C26 O5 79(5) . .
O5 N17 C26 C30 33(3) . .
N16 N17 C26 C30 -165(2) . .
Ru3 N17 C26 C30 113(4) . .
O5 N17 C26 N16 -162(3) . .
C30 N17 C26 N16 165(2) . .
Ru3 N17 C26 N16 -82(4) . .
O5 N17 C26 C27 35(5) . .
C30 N17 C26 C27 2(4) . .
N16 N17 C26 C27 -163(4) . .
Ru3 N17 C26 C27 115(4) . .
C28 C26 C27 C29 -110(5) . .
O4 C26 C27 C29 -122(5) . .
O5 C26 C27 C29 64(5) . .
C30 C26 C27 C29 45(5) . .
N16 C26 C27 C29 -106(6) . .
N17 C26 C27 C29 43(6) . .
C29 C26 C27 C28 110(5) . .
O4 C26 C27 C28 -11.4(19) . .
O5 C26 C27 C28 174(3) . .
C30 C26 C27 C28 156(3) . .
N16 C26 C27 C28 4(4) . .
N17 C26 C27 C28 153(5) . .
C28 C26 C27 C30 -156(3) . .
C29 C26 C27 C30 -45(5) . .
O4 C26 C27 C30 -167(3) . .
O5 C26 C27 C30 19(2) . .
N16 C26 C27 C30 -151(5) . .
N17 C26 C27 C30 -2(3) . .
N16 O4 C28 C26 -36(4) . .
C26 O4 C28 N16 36(4) . .
N16 O4 C28 C29 -28(6) . .
C26 O4 C28 C29 7(3) . .
N16 O4 C28 C27 -62(7) . .
C26 O4 C28 C27 -26(4) . .
C29 C26 C28 O4 173(3) . .
O5 C26 C28 O4 31(9) . .
C30 C26 C28 O4 126(7) . .
N16 C26 C28 O4 17(2) . .
N17 C26 C28 O4 33(4) . .
C27 C26 C28 O4 -165(2) . .
C29 C26 C28 N16 156(2) . .
O4 C26 C28 N16 -17(2) . .
O5 C26 C28 N16 13(8) . .
C30 C26 C28 N16 109(7) . .
N17 C26 C28 N16 15(3) . .
C27 C26 C28 N16 178(2) . .
O4 C26 C28 C29 -173(3) . .
O5 C26 C28 C29 -143(9) . .
C30 C26 C28 C29 -47(6) . .
N16 C26 C28 C29 -156(2) . .
N17 C26 C28 C29 -140(4) . .
C27 C26 C28 C29 22.0(18) . .
C29 C26 C28 C27 -22.0(18) . .
O4 C26 C28 C27 165(2) . .
O5 C26 C28 C27 -165(9) . .
C30 C26 C28 C27 -69(7) . .
N16 C26 C28 C27 -178(2) . .
N17 C26 C28 C27 -162(3) . .
C26 N16 C28 O4 -140(5) . .
N17 N16 C28 O4 -154(5) . .
O5 N16 C28 O4 -143(5) . .
Ru2 N16 C28 O4 14(4) . .
O4 N16 C28 C26 140(5) . .
N17 N16 C28 C26 -14(2) . .
O5 N16 C28 C26 -3.0(19) . .
Ru2 N16 C28 C26 155(3) . .
O4 N16 C28 C29 160(5) . .
C26 N16 C28 C29 19.4(19) . .
N17 N16 C28 C29 6(3) . .
O5 N16 C28 C29 16(2) . .
Ru2 N16 C28 C29 173.9(17) . .
O4 N16 C28 C27 143(5) . .
C26 N16 C28 C27 3(2) . .
N17 N16 C28 C27 -11(3) . .
O5 N16 C28 C27 0(3) . .
Ru2 N16 C28 C27 157.1(19) . .
C29 C27 C28 O4 75(7) . .
C26 C27 C28 O4 30(5) . .
C30 C27 C28 O4 46(6) . .
C29 C27 C28 C26 46(4) . .
C30 C27 C28 C26 16.3(19) . .
C29 C27 C28 N16 43(5) . .
C26 C27 C28 N16 -3(2) . .
C30 C27 C28 N16 14(3) . .
C26 C27 C28 C29 -46(4) . .
C30 C27 C28 C29 -29(3) . .
C28 C27 C29 C26 -39(3) . .
C30 C27 C29 C26 69(5) . .
C26 C27 C29 C30 -69(5) . .
C28 C27 C29 C30 -108(6) . .
C26 C27 C29 C28 39(3) . .
C30 C27 C29 C28 108(6) . .
C26 C27 C29 O5 -44(3) . .
C28 C27 C29 O5 -82(4) . .
C30 C27 C29 O5 26(3) . .
C28 C26 C29 C27 68(5) . .
O4 C26 C29 C27 73(5) . .
O5 C26 C29 C27 -124(5) . .
C30 C26 C29 C27 -132(5) . .
N16 C26 C29 C27 115(6) . .
N17 C26 C29 C27 -152(4) . .
C28 C26 C29 C30 -160(3) . .
O4 C26 C29 C30 -155(3) . .
O5 C26 C29 C30 8(2) . .
N16 C26 C29 C30 -113(5) . .
N17 C26 C29 C30 -20(3) . .
C27 C26 C29 C30 132(5) . .
O4 C26 C29 C28 6(2) . .
O5 C26 C29 C28 168(3) . .
C30 C26 C29 C28 160(3) . .
N16 C26 C29 C28 48(4) . .
N17 C26 C29 C28 140(4) . .
C27 C26 C29 C28 -68(5) . .
C28 C26 C29 O5 -168(3) . .
O4 C26 C29 O5 -162(4) . .
C30 C26 C29 O5 -8(2) . .
N16 C26 C29 O5 -120(6) . .
N17 C26 C29 O5 -28(2) . .
C27 C26 C29 O5 124(5) . .
O4 C28 C29 C27 -132(5) . .
C26 C28 C29 C27 -122(5) . .
N16 C28 C29 C27 -145(4) . .
O4 C28 C29 C26 -10(4) . .
N16 C28 C29 C26 -24(2) . .
C27 C28 C29 C26 122(5) . .
O4 C28 C29 C30 7(5) . .
C26 C28 C29 C30 17(2) . .
N16 C28 C29 C30 -6(3) . .
C27 C28 C29 C30 139(5) . .
O4 C28 C29 O5 -2(4) . .
C26 C28 C29 O5 8(2) . .
N16 C28 C29 O5 -16(2) . .
C27 C28 C29 O5 130(4) . .
N17 O5 C30 C26 75(4) . .
N16 O5 C30 C26 29(2) . .
C29 O5 C30 C26 -11(3) . .
Ru3 O5 C30 C26 137(5) . .
C26 O5 C30 N17 -75(4) . .
N16 O5 C30 N17 -47(3) . .
C29 O5 C30 N17 -87(5) . .
Ru3 O5 C30 N17 61(5) . .
N17 O5 C30 C29 87(5) . .
C26 O5 C30 C29 11(3) . .
N16 O5 C30 C29 40(4) . .
Ru3 O5 C30 C29 148(3) . .
N17 O5 C30 C27 100(4) . .
C26 O5 C30 C27 25(2) . .
N16 O5 C30 C27 54(4) . .
C29 O5 C30 C27 13.8(17) . .
Ru3 O5 C30 C27 162(3) . .
C28 C26 C30 O5 -144(7) . .
C29 C26 C30 O5 166(4) . .
O4 C26 C30 O5 -52(6) . .
N16 C26 C30 O5 -46(4) . .
N17 C26 C30 O5 -32(3) . .
C27 C26 C30 O5 149(3) . .
C28 C26 C30 N17 -112(7) . .
C29 C26 C30 N17 -162(2) . .
O4 C26 C30 N17 -20(4) . .
O5 C26 C30 N17 32(3) . .
N16 C26 C30 N17 -14(2) . .
C27 C26 C30 N17 -179(2) . .
C28 C26 C30 C29 50(7) . .
O4 C26 C30 C29 141(5) . .
O5 C26 C30 C29 -166(4) . .
N16 C26 C30 C29 148(3) . .
N17 C26 C30 C29 162(2) . .
C27 C26 C30 C29 -17.1(18) . .
C28 C26 C30 C27 67(7) . .
C29 C26 C30 C27 17.1(18) . .
O4 C26 C30 C27 158(5) . .
O5 C26 C30 C27 -149(3) . .
N16 C26 C30 C27 165(3) . .
N17 C26 C30 C27 179(2) . .
N16 N17 C30 O5 106(5) . .
C26 N17 C30 O5 93(5) . .
Ru3 N17 C30 O5 -58(5) . .
O5 N17 C30 C26 -93(5) . .
N16 N17 C30 C26 12(2) . .
Ru3 N17 C30 C26 -152(2) . .
O5 N17 C30 C29 -108(5) . .
N16 N17 C30 C29 -2(3) . .
C26 N17 C30 C29 -14.5(18) . .
Ru3 N17 C30 C29 -166.3(18) . .
O5 N17 C30 C27 -95(5) . .
N16 N17 C30 C27 11(3) . .
C26 N17 C30 C27 -1.1(17) . .
Ru3 N17 C30 C27 -152.9(17) . .
C27 C29 C30 O5 77(8) . .
C26 C29 C30 O5 -15(4) . .
C28 C29 C30 O5 -28(4) . .
C27 C29 C30 C26 92(7) . .
C28 C29 C30 C26 -13.4(19) . .
O5 C29 C30 C26 15(4) . .
C27 C29 C30 N17 111(7) . .
C26 C29 C30 N17 18(2) . .
C28 C29 C30 N17 5(3) . .
O5 C29 C30 N17 33(3) . .
C26 C29 C30 C27 -92(7) . .
C28 C29 C30 C27 -106(7) . .
O5 C29 C30 C27 -77(8) . .
C33 O6 C32 C31 170(2) . .
C33 O6 C32 O6 59(3) . 7_565
C32 O6 C33 C33 -41(2) . 7_565
C32 O6 C33 C34 169(3) . .
C9 N6 B1 N4 124.3(8) . .
N5 N6 B1 N4 -54.5(8) . .
C9 N6 B1 N2 -119.4(8) . .
N5 N6 B1 N2 61.8(8) . .
C6 N4 B1 N6 -124.0(8) . .
N3 N4 B1 N6 58.6(8) . .
C6 N4 B1 N2 119.5(8) . .
N3 N4 B1 N2 -57.9(8) . .
C3 N2 B1 N6 121.1(8) . .
N1 N2 B1 N6 -62.5(8) . .
C3 N2 B1 N4 -121.7(8) . .
N1 N2 B1 N4 54.7(8) . .
C16 N9 B2 N11 120.6(8) . .
N8 N9 B2 N11 -59.4(8) . .
C16 N9 B2 N11 -120.6(8) . 7_565
N8 N9 B2 N11 59.4(8) . 7_565
C19 N11 B2 N9 -117.7(16) . .
N10 N11 B2 N9 58.5(14) . .
C19 N11 B2 N11 123.8(14) . 7_565
N10 N11 B2 N11 -60.0(18) . 7_565
C22 N13 B3 N15 -120.7(8) . .
N12 N13 B3 N15 59.3(8) . .
C22 N13 B3 N15 120.7(8) . 7_565
N12 N13 B3 N15 -59.3(8) . 7_565
C25 N15 B3 N13 114.3(13) . .
N14 N15 B3 N13 -58.2(12) . .
C25 N15 B3 N15 -128.2(11) . 7_565
N14 N15 B3 N15 59.3(15) . 7_565
